data_1507441
loop_
_publ_author_name
'Moss, Robert A.'
'Gong, Paul K.'
'Morales-Rojas, Hugo'

_publ_section_title
;
 Stereochemical Study of Phosphonothioate Cleavage by a Metallomicelle
;
_journal_issue 11
_journal_name_full 'Organic Letters'
_journal_page_first 1835
_journal_paper_doi 10.1021/ol0200394
_journal_volume 4
_journal_year 2002
_chemical_formula_sum 'C24 H21 N2 O3 P S'
_chemical_formula_weight 448.46
_space_group_IT_number 7
_symmetry_cell_setting monoclinic
_symmetry_space_group_name_Hall 'P -2yc'
_symmetry_space_group_name_H-M 'P 1 c 1'
_atom_sites_solution_hydrogens geom
_atom_sites_solution_primary direct
_atom_sites_solution_secondary difmap
_audit_creation_method SHELXL-97
_cell_angle_alpha 90.00
_cell_angle_beta 107.99(1)
_cell_angle_gamma 90.00
_cell_formula_units_Z 2
_cell_length_a 9.760(1)
_cell_length_b 9.994(1)
_cell_length_c 12.081(2)
_cell_measurement_reflns_used 25
_cell_measurement_temperature 293(2)
_cell_measurement_theta_max 23
_cell_measurement_theta_min 13
_cell_volume 1120.8(3)
_computing_cell_refinement CAD4
_computing_data_collection CAD4
_computing_data_reduction 'local program'
_computing_molecular_graphics 'BRUKER-AXS SHELX+'
_computing_structure_refinement 'SHELXL-97 (Sheldrick, 1997)'
_computing_structure_solution 'SHELXS-97 (Sheldrick, 1990)'
_diffrn_ambient_temperature 293(2)
_diffrn_measured_fraction_theta_full 0.998
_diffrn_measured_fraction_theta_max 0.998
_diffrn_measurement_device_type 'Nonius CAD4 diffractometer'
_diffrn_measurement_method 'omega-theta scans'
_diffrn_radiation_monochromator graphite
_diffrn_radiation_source 'fine-focus sealed tube'
_diffrn_radiation_type CuK\a
_diffrn_radiation_wavelength 1.5418
_diffrn_reflns_av_R_equivalents 0.0000
_diffrn_reflns_av_sigmaI/netI 0.0486
_diffrn_reflns_limit_h_max 11
_diffrn_reflns_limit_h_min -11
_diffrn_reflns_limit_k_max 12
_diffrn_reflns_limit_k_min -11
_diffrn_reflns_limit_l_max 13
_diffrn_reflns_limit_l_min -14
_diffrn_reflns_number 3776
_diffrn_reflns_theta_full 69.92
_diffrn_reflns_theta_max 69.92
_diffrn_reflns_theta_min 4.42
_diffrn_standards_decay_% <1%
_diffrn_standards_interval_time 60
_diffrn_standards_number 3
_exptl_absorpt_coefficient_mu 2.191
_exptl_absorpt_correction_T_max 0.999
_exptl_absorpt_correction_T_min 0.789
_exptl_absorpt_correction_type none
_exptl_crystal_colour colourless
_exptl_crystal_density_diffrn 1.329
_exptl_crystal_density_method 'not measured'
_exptl_crystal_description rod
_exptl_crystal_F_000 468
_exptl_crystal_size_max 0.50
_exptl_crystal_size_mid 0.12
_exptl_crystal_size_min 0.12
_refine_diff_density_max 0.165
_refine_diff_density_min -0.220
_refine_diff_density_rms 0.039
_refine_ls_abs_structure_details 'Flack H D (1983), Acta Cryst. A39, 876-881'
_refine_ls_abs_structure_Flack -0.02(2)
_refine_ls_extinction_method none
_refine_ls_goodness_of_fit_ref 1.003
_refine_ls_hydrogen_treatment mixed
_refine_ls_matrix_type full
_refine_ls_number_parameters 364
_refine_ls_number_reflns 3776
_refine_ls_number_restraints 2
_refine_ls_restrained_S_all 1.003
_refine_ls_R_factor_all 0.0695
_refine_ls_R_factor_gt 0.0400
_refine_ls_shift/su_max 0.000
_refine_ls_shift/su_mean 0.000
_refine_ls_structure_factor_coef Fsqd
_refine_ls_weighting_details 'calc w=1/[\s^2^(Fo^2^)+(0.0480P)^2^+0.0000P] where P=(Fo^2^+2Fc^2^)/3'
_refine_ls_weighting_scheme calc
_refine_ls_wR_factor_gt 0.0903
_refine_ls_wR_factor_ref 0.0979
_reflns_number_gt 2881
_reflns_number_total 3776
_reflns_threshold_expression >2sigma(I)
_cod_data_source_file ol0200394_s1.cif
_cod_data_source_block gong1
_cod_depositor_comments
;
The following automatic conversions were performed:

'_symmetry_cell_setting' value 'Monoclinic' changed to 'monoclinic'
according to /home/saulius/struct/CIF-dictionaries/cif_core.dic
dictionary named 'cif_core.dic' version 2.4.1 from 2010-06-29.

Automatic conversion script
Id: cif_fix_values 1715 2011-07-08 13:25:40Z adriana 
;
_cod_original_sg_symbol_H-M Pc
_cod_database_code 1507441

loop_
_symmetry_equiv_pos_as_xyz
'x, y, z'
'x, -y, z+1/2'

loop_
_atom_site_label
_atom_site_type_symbol
_atom_site_fract_x
_atom_site_fract_y
_atom_site_fract_z
_atom_site_U_iso_or_equiv
_atom_site_adp_type
_atom_site_occupancy
_atom_site_symmetry_multiplicity
_atom_site_calc_flag
S1 S 0.24054(12) 0.40612(11) 0.49913(9) 0.0658(3) Uani 1 1 d
P1 P 0.30139(10) 0.46323(9) 0.36905(8) 0.0451(2) Uani 1 1 d
N1 N 0.1933(3) 0.4199(3) 0.2422(3) 0.0464(7) Uani 1 1 d
H1N H 0.220(4) 0.438(4) 0.184(4) 0.055(11) Uiso 1 1 d
N2 N 0.5828(6) 1.0102(5) 0.6805(4) 0.0851(13) Uani 1 1 d
O1 O 0.3109(3) 0.6234(2) 0.3570(2) 0.0485(6) Uani 1 1 d
O2 O 0.6964(5) 1.0523(4) 0.6788(3) 0.1225(16) Uani 1 1 d
O3 O 0.5211(6) 1.0510(6) 0.7468(5) 0.165(2) Uani 1 1 d
C1 C 0.3832(4) 0.7103(3) 0.4456(3) 0.0445(8) Uani 1 1 d
C2 C 0.3127(4) 0.7609(4) 0.5190(3) 0.0509(9) Uani 1 1 d
H2 H 0.223(5) 0.732(4) 0.513(4) 0.064(12) Uiso 1 1 d
C3 C 0.3784(5) 0.8579(4) 0.5992(4) 0.0588(10) Uani 1 1 d
H3 H 0.333(4) 0.892(4) 0.652(4) 0.064(12) Uiso 1 1 d
C4 C 0.5126(5) 0.9020(4) 0.6009(3) 0.0549(9) Uani 1 1 d
C5 C 0.5844(5) 0.8514(5) 0.5293(4) 0.0654(11) Uani 1 1 d
H5 H 0.676(5) 0.880(4) 0.538(3) 0.063(12) Uiso 1 1 d
C6 C 0.5176(4) 0.7537(4) 0.4503(3) 0.0572(10) Uani 1 1 d
H6 H 0.571(5) 0.717(4) 0.399(4) 0.069(12) Uiso 1 1 d
C7 C 0.4740(4) 0.4026(4) 0.3680(3) 0.0509(9) Uani 1 1 d
C8 C 0.5321(5) 0.4460(5) 0.2821(4) 0.0600(11) Uani 1 1 d
H8 H 0.487(5) 0.518(5) 0.240(4) 0.076(15) Uiso 1 1 d
C9 C 0.6590(5) 0.3914(6) 0.2773(5) 0.0801(15) Uani 1 1 d
H9 H 0.695(8) 0.422(6) 0.224(6) 0.13(2) Uiso 1 1 d
C10 C 0.7313(6) 0.2968(6) 0.3538(6) 0.0949(18) Uani 1 1 d
H10 H 0.823(6) 0.246(6) 0.350(5) 0.12(2) Uiso 1 1 d
C11 C 0.6770(6) 0.2558(7) 0.4397(6) 0.1003(19) Uani 1 1 d
H11 H 0.733(10) 0.197(8) 0.493(7) 0.18(3) Uiso 1 1 d
C12 C 0.5467(5) 0.3066(5) 0.4451(4) 0.0721(12) Uani 1 1 d
H12 H 0.498(4) 0.274(4) 0.498(4) 0.069(13) Uiso 1 1 d
C13 C 0.0347(4) 0.4118(4) 0.2100(3) 0.0481(8) Uani 1 1 d
H13 H 0.014(3) 0.375(3) 0.277(3) 0.045(9) Uiso 1 1 d
C14 C -0.0139(3) 0.3049(4) 0.1172(3) 0.0453(8) Uani 1 1 d
C15 C 0.0288(4) 0.1689(4) 0.1445(3) 0.0448(8) Uani 1 1 d
C16 C 0.1072(4) 0.1252(4) 0.2589(4) 0.0548(10) Uani 1 1 d
H16 H 0.123(4) 0.182(4) 0.323(4) 0.062(12) Uiso 1 1 d
C17 C 0.1522(6) -0.0016(5) 0.2808(5) 0.0712(12) Uani 1 1 d
H17 H 0.222(5) -0.028(5) 0.361(5) 0.101(17) Uiso 1 1 d
C18 C 0.1236(6) -0.0964(5) 0.1909(5) 0.0784(14) Uani 1 1 d
H18 H 0.163(5) -0.190(6) 0.214(4) 0.097(16) Uiso 1 1 d
C19 C 0.0462(5) -0.0606(5) 0.0814(5) 0.0697(12) Uani 1 1 d
H19 H 0.026(5) -0.113(5) 0.013(5) 0.086(15) Uiso 1 1 d
C20 C -0.0030(4) 0.0716(4) 0.0553(3) 0.0523(9) Uani 1 1 d
C21 C -0.0824(4) 0.1104(5) -0.0598(4) 0.0596(11) Uani 1 1 d
H21 H -0.114(5) 0.041(4) -0.114(4) 0.063(12) Uiso 1 1 d
C22 C -0.1247(5) 0.2380(5) -0.0831(4) 0.0613(11) Uani 1 1 d
H22 H -0.183(5) 0.265(5) -0.158(4) 0.088(16) Uiso 1 1 d
C23 C -0.0905(4) 0.3358(4) 0.0036(3) 0.0547(10) Uani 1 1 d
H23 H -0.123(4) 0.433(4) -0.017(3) 0.064(12) Uiso 1 1 d
C24 C -0.0327(6) 0.5490(5) 0.1761(5) 0.0679(12) Uani 1 1 d
H24A H -0.003(5) 0.607(5) 0.233(4) 0.080(16) Uiso 1 1 d
H24B H -0.142(5) 0.543(4) 0.153(4) 0.071(12) Uiso 1 1 d
H24C H 0.028(5) 0.589(4) 0.116(4) 0.077(14) Uiso 1 1 d

loop_
_atom_site_aniso_label
_atom_site_aniso_U_11
_atom_site_aniso_U_22
_atom_site_aniso_U_33
_atom_site_aniso_U_23
_atom_site_aniso_U_13
_atom_site_aniso_U_12
S1 0.0968(8) 0.0640(6) 0.0473(5) -0.0043(5) 0.0380(5) -0.0139(6)
P1 0.0564(5) 0.0450(5) 0.0363(4) -0.0040(4) 0.0179(4) -0.0076(4)
N1 0.0501(16) 0.0563(19) 0.0371(15) -0.0069(14) 0.0200(13) -0.0121(13)
N2 0.093(3) 0.090(3) 0.066(3) -0.026(2) 0.015(2) -0.023(3)
O1 0.0609(14) 0.0441(13) 0.0375(12) -0.0033(11) 0.0105(10) -0.0069(12)
O2 0.130(3) 0.141(4) 0.090(3) -0.047(2) 0.023(3) -0.076(3)
O3 0.167(5) 0.175(5) 0.168(5) -0.128(4) 0.073(4) -0.048(4)
C1 0.054(2) 0.0388(19) 0.0386(17) 0.0005(15) 0.0110(15) 0.0006(15)
C2 0.049(2) 0.051(2) 0.055(2) -0.0039(18) 0.0197(17) -0.0035(18)
C3 0.070(3) 0.059(3) 0.051(2) -0.0095(19) 0.025(2) 0.004(2)
C4 0.067(2) 0.048(2) 0.045(2) -0.0085(18) 0.0113(18) -0.0096(19)
C5 0.057(3) 0.078(3) 0.064(3) -0.015(2) 0.023(2) -0.019(2)
C6 0.060(2) 0.065(3) 0.054(2) -0.013(2) 0.029(2) -0.0099(19)
C7 0.057(2) 0.048(2) 0.045(2) -0.0042(17) 0.0120(17) -0.0060(17)
C8 0.060(2) 0.067(3) 0.056(2) -0.002(2) 0.021(2) -0.006(2)
C9 0.063(3) 0.097(4) 0.090(4) -0.008(3) 0.038(3) -0.007(3)
C10 0.061(3) 0.094(4) 0.129(6) 0.000(4) 0.029(3) 0.008(3)
C11 0.067(3) 0.107(5) 0.118(5) 0.025(4) 0.016(3) 0.020(3)
C12 0.065(3) 0.075(3) 0.077(3) 0.015(3) 0.022(2) 0.008(2)
C13 0.054(2) 0.045(2) 0.051(2) -0.0046(17) 0.0246(17) -0.0063(16)
C14 0.0374(18) 0.054(2) 0.047(2) -0.0009(17) 0.0170(15) -0.0081(15)
C15 0.0404(18) 0.048(2) 0.047(2) 0.0020(16) 0.0157(15) -0.0078(15)
C16 0.067(3) 0.050(3) 0.049(2) 0.0020(18) 0.0190(19) -0.0069(19)
C17 0.081(3) 0.058(3) 0.071(3) 0.017(2) 0.018(3) -0.004(2)
C18 0.090(3) 0.044(3) 0.099(4) 0.009(3) 0.026(3) -0.008(2)
C19 0.068(3) 0.056(3) 0.085(4) -0.012(3) 0.023(3) -0.013(2)
C20 0.045(2) 0.054(2) 0.057(2) -0.0092(19) 0.0160(17) -0.0088(17)
C21 0.050(2) 0.071(3) 0.055(2) -0.012(2) 0.0120(19) -0.015(2)
C22 0.050(2) 0.084(3) 0.044(2) -0.002(2) 0.0062(18) -0.012(2)
C23 0.044(2) 0.060(3) 0.058(3) 0.006(2) 0.0109(17) -0.0071(18)
C24 0.067(3) 0.050(2) 0.091(3) -0.012(3) 0.031(3) 0.000(2)

loop_
_atom_type_symbol
_atom_type_description
_atom_type_scat_dispersion_real
_atom_type_scat_dispersion_imag
_atom_type_scat_source
C C 0.0181 0.0091 'International Tables Vol C Tables 4.2.6.8 and 6.1.1.4'
H H 0.0000 0.0000 'International Tables Vol C Tables 4.2.6.8 and 6.1.1.4'
O O 0.0492 0.0322 'International Tables Vol C Tables 4.2.6.8 and 6.1.1.4'
N N 0.0311 0.0180 'International Tables Vol C Tables 4.2.6.8 and 6.1.1.4'
P P 0.2955 0.4335 'International Tables Vol C Tables 4.2.6.8 and 6.1.1.4'
S S 0.3331 0.5567 'International Tables Vol C Tables 4.2.6.8 and 6.1.1.4'

loop_
_geom_angle_atom_site_label_1
_geom_angle_atom_site_label_2
_geom_angle_atom_site_label_3
_geom_angle
O1 P1 N1 102.56(15)
O1 P1 C7 104.73(15)
N1 P1 C7 103.94(17)
O1 P1 S1 114.07(10)
N1 P1 S1 114.52(12)
C7 P1 S1 115.56(14)
C13 N1 P1 125.8(2)
C13 N1 H1N 111(3)
P1 N1 H1N 117(3)
O2 N2 O3 123.2(5)
O2 N2 C4 119.8(5)
O3 N2 C4 117.0(5)
C1 O1 P1 125.5(2)
C6 C1 C2 121.4(3)
C6 C1 O1 118.9(3)
C2 C1 O1 119.3(3)
C1 C2 C3 119.6(4)
C1 C2 H2 119(3)
C3 C2 H2 121(3)
C4 C3 C2 118.0(4)
C4 C3 H3 121(2)
C2 C3 H3 121(2)
C5 C4 C3 122.9(4)
C5 C4 N2 117.4(4)
C3 C4 N2 119.7(4)
C4 C5 C6 118.3(4)
C4 C5 H5 119(3)
C6 C5 H5 122(3)
C1 C6 C5 119.7(4)
C1 C6 H6 122(3)
C5 C6 H6 118(3)
C12 C7 C8 118.5(4)
C12 C7 P1 121.4(3)
C8 C7 P1 119.9(3)
C9 C8 C7 119.2(5)
C9 C8 H8 125(3)
C7 C8 H8 115(3)
C10 C9 C8 122.4(6)
C10 C9 H9 120(4)
C8 C9 H9 118(4)
C9 C10 C11 119.0(6)
C9 C10 H10 126(3)
C11 C10 H10 115(3)
C10 C11 C12 120.1(6)
C10 C11 H11 116(5)
C12 C11 H11 124(5)
C7 C12 C11 120.8(5)
C7 C12 H12 116(3)
C11 C12 H12 123(3)
N1 C13 C14 107.3(3)
N1 C13 C24 110.6(3)
C14 C13 C24 115.2(4)
N1 C13 H13 106(2)
C14 C13 H13 104(2)
C24 C13 H13 113(2)
C23 C14 C15 118.1(3)
C23 C14 C13 121.9(4)
C15 C14 C13 119.8(3)
C20 C15 C16 117.0(3)
C20 C15 C14 119.9(3)
C16 C15 C14 123.1(3)
C17 C16 C15 121.8(4)
C17 C16 H16 117(2)
C15 C16 H16 121(2)
C16 C17 C18 120.7(5)
C16 C17 H17 121(3)
C18 C17 H17 118(3)
C19 C18 C17 119.7(5)
C19 C18 H18 124(3)
C17 C18 H18 116(3)
C18 C19 C20 121.1(5)
C18 C19 H19 128(3)
C20 C19 H19 111(3)
C19 C20 C15 119.7(4)
C19 C20 C21 121.3(4)
C15 C20 C21 118.9(4)
C22 C21 C20 120.2(4)
C22 C21 H21 123(3)
C20 C21 H21 116(3)
C21 C22 C23 121.4(4)
C21 C22 H22 122(3)
C23 C22 H22 117(3)
C14 C23 C22 121.4(4)
C14 C23 H23 119(2)
C22 C23 H23 120(2)
C13 C24 H24A 112(3)
C13 C24 H24B 110(2)
H24A C24 H24B 108(4)
C13 C24 H24C 103(2)
H24A C24 H24C 99(4)
H24B C24 H24C 123(3)

loop_
_geom_bond_atom_site_label_1
_geom_bond_atom_site_label_2
_geom_bond_distance
S1 P1 1.9298(13)
P1 O1 1.612(2)
P1 N1 1.628(3)
P1 C7 1.793(4)
N1 C13 1.477(5)
N1 H1N 0.84(4)
N2 O2 1.191(6)
N2 O3 1.212(6)
N2 C4 1.468(6)
O1 C1 1.390(4)
C1 C6 1.366(5)
C1 C2 1.376(5)
C2 C3 1.380(6)
C2 H2 0.90(4)
C3 C4 1.376(6)
C3 H3 0.95(4)
C4 C5 1.367(6)
C5 C6 1.380(6)
C5 H5 0.91(4)
C6 H6 0.99(4)
C7 C12 1.373(6)
C7 C8 1.397(6)
C8 C9 1.371(7)
C8 H8 0.91(5)
C9 C10 1.357(8)
C9 H9 0.88(6)
C10 C11 1.366(9)
C10 H10 1.04(6)
C11 C12 1.390(7)
C11 H11 0.91(8)
C12 H12 0.96(4)
C13 C14 1.514(5)
C13 C24 1.522(6)
C13 H13 0.96(3)
C14 C23 1.381(5)
C14 C15 1.430(5)
C15 C20 1.413(5)
C15 C16 1.425(5)
C16 C17 1.340(6)
C16 H16 0.94(4)
C17 C18 1.403(7)
C17 H17 1.03(5)
C18 C19 1.353(7)
C18 H18 1.02(6)
C19 C20 1.408(6)
C19 H19 0.95(5)
C20 C21 1.421(6)
C21 C22 1.343(6)
C21 H21 0.94(4)
C22 C23 1.395(6)
C22 H22 0.94(5)
C23 H23 1.03(4)
C24 H24A 0.88(5)
C24 H24B 1.02(5)
C24 H24C 1.14(5)

loop_
_geom_torsion_atom_site_label_1
_geom_torsion_atom_site_label_2
_geom_torsion_atom_site_label_3
_geom_torsion_atom_site_label_4
_geom_torsion
O1 P1 N1 C13 -89.2(3)
C7 P1 N1 C13 161.9(3)
S1 P1 N1 C13 34.9(3)
N1 P1 O1 C1 175.4(3)
C7 P1 O1 C1 -76.3(3)
S1 P1 O1 C1 51.0(3)
P1 O1 C1 C6 99.0(4)
P1 O1 C1 C2 -87.4(4)
C6 C1 C2 C3 0.2(6)
O1 C1 C2 C3 -173.2(3)
C1 C2 C3 C4 1.0(6)
C2 C3 C4 C5 -1.8(7)
C2 C3 C4 N2 176.7(4)
O2 N2 C4 C5 1.7(7)
O3 N2 C4 C5 -177.2(5)
O2 N2 C4 C3 -177.0(5)
O3 N2 C4 C3 4.2(8)
C3 C4 C5 C6 1.3(7)
N2 C4 C5 C6 -177.3(4)
C2 C1 C6 C5 -0.8(6)
O1 C1 C6 C5 172.6(4)
C4 C5 C6 C1 0.0(6)
O1 P1 C7 C12 135.7(3)
N1 P1 C7 C12 -117.0(4)
S1 P1 C7 C12 9.3(4)
O1 P1 C7 C8 -49.0(3)
N1 P1 C7 C8 58.2(3)
S1 P1 C7 C8 -175.4(3)
C12 C7 C8 C9 0.1(6)
P1 C7 C8 C9 -175.2(4)
C7 C8 C9 C10 -0.4(8)
C8 C9 C10 C11 -1.0(9)
C9 C10 C11 C12 2.6(9)
C8 C7 C12 C11 1.5(7)
P1 C7 C12 C11 176.8(4)
C10 C11 C12 C7 -3.0(9)
P1 N1 C13 C14 -150.5(3)
P1 N1 C13 C24 83.1(4)
N1 C13 C14 C23 -111.3(4)
C24 C13 C14 C23 12.4(5)
N1 C13 C14 C15 64.0(4)
C24 C13 C14 C15 -172.3(3)
C23 C14 C15 C20 2.4(5)
C13 C14 C15 C20 -173.1(3)
C23 C14 C15 C16 -179.6(3)
C13 C14 C15 C16 5.0(5)
C20 C15 C16 C17 1.6(6)
C14 C15 C16 C17 -176.5(4)
C15 C16 C17 C18 0.2(7)
C16 C17 C18 C19 -1.9(7)
C17 C18 C19 C20 1.8(7)
C18 C19 C20 C15 0.1(6)
C18 C19 C20 C21 179.0(4)
C16 C15 C20 C19 -1.7(5)
C14 C15 C20 C19 176.5(3)
C16 C15 C20 C21 179.3(3)
C14 C15 C20 C21 -2.5(5)
C19 C20 C21 C22 -178.1(4)
C15 C20 C21 C22 0.8(5)
C20 C21 C22 C23 1.0(6)
C15 C14 C23 C22 -0.6(5)
C13 C14 C23 C22 174.8(3)
C21 C22 C23 C14 -1.1(6)
